data_7720514
loop_
_publ_author_name
'Jiang, Chennuo'
'Chen, Lianyu'
'Jin, Yujie'
'Liu, Jiyong'
'Zhang, Kang'
'Duttwyler, Simon'

_publ_section_title
;
 Monocarborane-stabilized iodonium salts enable regioselective
 B12-iodination of [CB<sub>11</sub>H<sub>12</sub>]<sup/>.
;
_journal_issue 3
_journal_name_full 'Dalton transactions (Cambridge, England : 2003)'
_journal_page_first 1109
_journal_page_last 1113
_journal_paper_doi 10.1039/d5dt02721g
_journal_volume 55
_journal_year 2026
_chemical_formula_moiety 'C14 H20 I N4, C H6 B11 I6, C H2 Cl2'
_chemical_formula_sum 'C16 H28 B11 Cl2 I7 N4'
_chemical_formula_weight 1354.53
_space_group_crystal_system monoclinic
_space_group_IT_number 14
_space_group_name_Hall '-P 2yn'
_space_group_name_H-M_alt 'P 1 21/n 1'
_atom_sites_solution_hydrogens geom
_atom_sites_solution_primary dual
_audit_creation_date 2024-11-19
_audit_creation_method
;
Olex2 1.5
(compiled 2022.04.07 svn.rca3783a0 for OlexSys, GUI svn.r6498)
;
_audit_update_record
;
2025-07-14 deposited with the CCDC.	2025-12-23 downloaded from the CCDC.
;
_cell_angle_alpha 90
_cell_angle_beta 93.431(2)
_cell_angle_gamma 90
_cell_formula_units_Z 4
_cell_length_a 10.2469(6)
_cell_length_b 14.9143(8)
_cell_length_c 24.6138(12)
_cell_measurement_reflns_used 9084
_cell_measurement_temperature 170.00
_cell_measurement_theta_max 60.554
_cell_measurement_theta_min 3.015
_cell_volume 3754.9(3)
_computing_cell_refinement 'SAINT V8.40B (?, 2016)'
_computing_data_reduction 'SAINT V8.40B (?, 2016)'
_computing_molecular_graphics 'Olex2 1.5 (Dolomanov et al., 2009)'
_computing_publication_material 'Olex2 1.5 (Dolomanov et al., 2009)'
_computing_structure_refinement 'SHELXL 2019/2 (Sheldrick, 2015)'
_computing_structure_solution 'SHELXT 2018/2 (Sheldrick, 2018)'
_diffrn_ambient_environment N~2~
_diffrn_ambient_temperature 170.00
_diffrn_detector CPAD
_diffrn_detector_area_resol_mean 7.41
_diffrn_detector_type 'Bruker PHOTON III M28'
_diffrn_measured_fraction_theta_full 1.000
_diffrn_measured_fraction_theta_max 0.998
_diffrn_measurement_device 'three-circle diffractometer'
_diffrn_measurement_device_type 'ZJU Bruker D8 VENTURE Metaljet PHOTON III'
_diffrn_measurement_method '\w and \f scans'
_diffrn_measurement_specimen_support 'MiTeGen micromount'
_diffrn_radiation_monochromator 'mirror optics'
_diffrn_radiation_probe x-ray
_diffrn_radiation_type GaK\a
_diffrn_radiation_wavelength 1.34139
_diffrn_reflns_av_R_equivalents 0.0412
_diffrn_reflns_av_unetI/netI 0.0394
_diffrn_reflns_Laue_measured_fraction_full 1.000
_diffrn_reflns_Laue_measured_fraction_max 0.998
_diffrn_reflns_limit_h_max 13
_diffrn_reflns_limit_h_min -13
_diffrn_reflns_limit_k_max 17
_diffrn_reflns_limit_k_min -19
_diffrn_reflns_limit_l_max 31
_diffrn_reflns_limit_l_min -29
_diffrn_reflns_number 36968
_diffrn_reflns_point_group_measured_fraction_full 1.000
_diffrn_reflns_point_group_measured_fraction_max 0.998
_diffrn_reflns_theta_full 53.594
_diffrn_reflns_theta_max 60.674
_diffrn_reflns_theta_min 3.016
_diffrn_source 'liquid Metal X-ray source'
_diffrn_source_current 3.57
_diffrn_source_power 0.24954300000000001
_diffrn_source_type 'Bruker Excillum Metaljet D2+'
_diffrn_source_voltage 69.9
_exptl_absorpt_coefficient_mu 32.201
_exptl_absorpt_correction_T_max 0.7519
_exptl_absorpt_correction_T_min 0.5531
_exptl_absorpt_correction_type multi-scan
_exptl_absorpt_process_details
;
SADABS-2016/2 (Bruker,2016/2) was used for absorption correction.
wR2(int) was 0.0793 before and 0.0551 after correction.
The Ratio of minimum to maximum transmission is 0.7356.
The \l/2 correction factor is Not present.
;
_exptl_crystal_colour colourless
_exptl_crystal_colour_primary colourless
_exptl_crystal_density_diffrn 2.396
_exptl_crystal_description block
_exptl_crystal_F_000 2448
_exptl_crystal_size_max 0.08
_exptl_crystal_size_mid 0.05
_exptl_crystal_size_min 0.04
_refine_diff_density_max 1.045
_refine_diff_density_min -1.332
_refine_diff_density_rms 0.140
_refine_ls_extinction_method none
_refine_ls_goodness_of_fit_ref 1.047
_refine_ls_hydrogen_treatment constr
_refine_ls_matrix_type full
_refine_ls_number_parameters 365
_refine_ls_number_reflns 8620
_refine_ls_number_restraints 0
_refine_ls_restrained_S_all 1.047
_refine_ls_R_factor_all 0.0364
_refine_ls_R_factor_gt 0.0280
_refine_ls_shift/su_max 0.003
_refine_ls_shift/su_mean 0.000
_refine_ls_structure_factor_coef Fsqd
_refine_ls_weighting_details 'w=1/[\s^2^(Fo^2^)+(0.0038P)^2^+9.2692P] where P=(Fo^2^+2Fc^2^)/3'
_refine_ls_weighting_scheme calc
_refine_ls_wR_factor_gt 0.0553
_refine_ls_wR_factor_ref 0.0580
_reflns_Friedel_coverage 0.000
_reflns_number_gt 7430
_reflns_number_total 8620
_reflns_threshold_expression 'I > 2\s(I)'
_cod_data_source_file d5dt02721g2.cif
_cod_data_source_block 241118_zk_exp_jcn_11
_cod_database_code 7720514
_shelx_shelxl_version_number 2019/2
_shelx_space_group_comment
;
The symmetry employed for this shelxl refinement is uniquely defined
by the following loop, which should always be used as a source of
symmetry information in preference to the above space-group names.
They are only intended as comments.
;
_shelx_estimated_absorpt_t_max 0.359
_shelx_estimated_absorpt_t_min 0.183
_olex2_refinement_description
;
1. Fixed Uiso
 At 1.2 times of:
  All B(H) groups, All C(H) groups, All C(H,H) groups
 At 1.5 times of:
  All C(H,H,H) groups
2.a Secondary CH2 refined with riding coordinates:
 C16(H16A,H16B)
2.b Aromatic/amide H refined with riding coordinates:
 C1(H1), C2(H2), C4(H4), C5(H5), C8(H8), C9(H9), C11(H11), C12(H12)
2.c Idealised Me refined as rotating group:
 C6(H6A,H6B,H6C), C7(H7A,H7B,H7C), C13(H13A,H13B,H13C), C14(H14A,H14B,H14C)
2.d Boron cage BH refined with riding coordinates:
 C15(H15), B7(H7), B8(H8A), B9(H9A), B10(H10), B11(H11A)
;
_olex2_diffrn_ambient_temperature_device 'Oxford Cryostream 800'
_olex2_submission_special_instructions 'No special instructions were received'

loop_
_space_group_symop_operation_xyz
'x, y, z'
'-x+1/2, y+1/2, -z+1/2'
'-x, -y, -z'
'x-1/2, -y-1/2, z-1/2'

loop_
_atom_site_label
_atom_site_type_symbol
_atom_site_fract_x
_atom_site_fract_y
_atom_site_fract_z
_atom_site_U_iso_or_equiv
_atom_site_adp_type
_atom_site_occupancy
_atom_site_site_symmetry_order
_atom_site_calc_flag
_atom_site_refinement_flags_posn
_atom_site_refinement_flags_adp
_atom_site_refinement_flags_occupancy
_atom_site_disorder_assembly
_atom_site_disorder_group
I1 I 0.30054(3) 0.46938(2) 0.54019(2) 0.03257(7) Uani 1 1 d . . . . .
N1 N 0.1400(3) 0.5728(3) 0.53157(14) 0.0328(8) Uani 1 1 d . . . . .
N2 N -0.1627(4) 0.7586(3) 0.52392(15) 0.0374(9) Uani 1 1 d . . . . .
N3 N 0.4555(4) 0.3639(3) 0.55397(15) 0.0318(8) Uani 1 1 d . . . . .
N4 N 0.7449(4) 0.1741(3) 0.58683(15) 0.0329(8) Uani 1 1 d . . . . .
C1 C 0.1015(4) 0.6127(3) 0.48454(18) 0.0346(10) Uani 1 1 d . . . . .
H1 H 0.144579 0.597365 0.452709 0.042 Uiso 1 1 calc R U . . .
C2 C 0.0032(4) 0.6744(3) 0.48038(18) 0.0339(10) Uani 1 1 d . . . . .
H2 H -0.019960 0.701186 0.446120 0.041 Uiso 1 1 calc R U . . .
C3 C -0.0648(4) 0.6991(3) 0.52658(17) 0.0296(9) Uani 1 1 d . . . . .
C4 C -0.0218(5) 0.6565(3) 0.57550(18) 0.0362(11) Uani 1 1 d . . . . .
H4 H -0.062548 0.669944 0.608205 0.043 Uiso 1 1 calc R U . . .
C5 C 0.0778(5) 0.5963(4) 0.57603(18) 0.0394(11) Uani 1 1 d . . . . .
H5 H 0.105005 0.569137 0.609750 0.047 Uiso 1 1 calc R U . . .
C6 C -0.2020(5) 0.8035(4) 0.4728(2) 0.0468(13) Uani 1 1 d . . . . .
H6A H -0.130319 0.841506 0.461644 0.070 Uiso 1 1 calc R U . . .
H6B H -0.279304 0.840577 0.477778 0.070 Uiso 1 1 calc R U . . .
H6C H -0.222768 0.758444 0.444566 0.070 Uiso 1 1 calc R U . . .
C7 C -0.2319(5) 0.7825(4) 0.5723(2) 0.0470(13) Uani 1 1 d . . . . .
H7A H -0.266438 0.728013 0.588496 0.071 Uiso 1 1 calc R U . . .
H7B H -0.304300 0.823117 0.561884 0.071 Uiso 1 1 calc R U . . .
H7C H -0.171351 0.812205 0.598830 0.071 Uiso 1 1 calc R U . . .
C8 C 0.5143(4) 0.3226(3) 0.51337(17) 0.0324(10) Uani 1 1 d . . . . .
H8 H 0.489536 0.338805 0.476887 0.039 Uiso 1 1 calc R U . . .
C9 C 0.6073(4) 0.2587(3) 0.52231(17) 0.0327(10) Uani 1 1 d . . . . .
H9 H 0.644481 0.230361 0.492318 0.039 Uiso 1 1 calc R U . . .
C10 C 0.6494(4) 0.2341(3) 0.57606(17) 0.0273(9) Uani 1 1 d . . . . .
C11 C 0.5858(5) 0.2777(3) 0.61797(17) 0.0329(10) Uani 1 1 d . . . . .
H11 H 0.608036 0.263403 0.654980 0.039 Uiso 1 1 calc R U . . .
C12 C 0.4928(5) 0.3401(3) 0.60518(18) 0.0348(10) Uani 1 1 d . . . . .
H12 H 0.451590 0.368697 0.634109 0.042 Uiso 1 1 calc R U . . .
C13 C 0.8016(5) 0.1242(4) 0.5434(2) 0.0433(12) Uani 1 1 d . . . . .
H13A H 0.735224 0.084770 0.525845 0.065 Uiso 1 1 calc R U . . .
H13B H 0.874970 0.088082 0.558495 0.065 Uiso 1 1 calc R U . . .
H13C H 0.833038 0.166198 0.516423 0.065 Uiso 1 1 calc R U . . .
C14 C 0.7854(5) 0.1482(4) 0.64281(19) 0.0429(12) Uani 1 1 d . . . . .
H14A H 0.804390 0.202221 0.664578 0.064 Uiso 1 1 calc R U . . .
H14B H 0.864054 0.110839 0.642685 0.064 Uiso 1 1 calc R U . . .
H14C H 0.714967 0.114393 0.658573 0.064 Uiso 1 1 calc R U . . .
I2 I -0.35101(3) 1.24612(2) 0.35109(2) 0.02784(6) Uani 1 1 d . . . . .
I3 I -0.03183(3) 1.17925(2) 0.26650(2) 0.03072(7) Uani 1 1 d . . . . .
I4 I -0.07634(3) 1.06473(2) 0.41350(2) 0.03196(7) Uani 1 1 d . . . . .
I5 I -0.47115(3) 1.01503(2) 0.42630(2) 0.02944(7) Uani 1 1 d . . . . .
I6 I -0.66350(3) 1.09885(2) 0.28554(2) 0.03254(7) Uani 1 1 d . . . . .
I7 I -0.39400(3) 1.19654(2) 0.18450(2) 0.03442(7) Uani 1 1 d . . . . .
C15 C -0.2909(4) 0.9161(3) 0.26492(16) 0.0265(9) Uani 1 1 d . . . . .
H15 H -0.278024 0.847610 0.247320 0.032 Uiso 1 1 calc R U . . .
B1 B -0.3278(4) 1.1143(3) 0.31615(18) 0.0208(9) Uani 1 1 d . . . . .
B2 B -0.1881(4) 1.0853(3) 0.27894(17) 0.0209(9) Uani 1 1 d . . . . .
B3 B -0.2089(4) 1.0369(3) 0.34417(17) 0.0218(9) Uani 1 1 d . . . . .
B4 B -0.3790(4) 1.0146(3) 0.34933(17) 0.0209(9) Uani 1 1 d . . . . .
B5 B -0.4650(4) 1.0504(3) 0.28757(18) 0.0220(9) Uani 1 1 d . . . . .
B6 B -0.3465(5) 1.0930(3) 0.24420(17) 0.0221(9) Uani 1 1 d . . . . .
B7 B -0.2383(5) 1.0051(3) 0.22856(18) 0.0247(10) Uani 1 1 d . . . . .
H7 H -0.191870 1.000878 0.188580 0.030 Uiso 1 1 calc R U . . .
B8 B -0.1544(5) 0.9692(3) 0.29029(19) 0.0266(10) Uani 1 1 d . . . . .
H8A H -0.053051 0.941006 0.290829 0.032 Uiso 1 1 calc R U . . .
B9 B -0.2716(5) 0.9268(3) 0.33359(18) 0.0257(10) Uani 1 1 d . . . . .
H9A H -0.247077 0.870786 0.362720 0.031 Uiso 1 1 calc R U . . .
B10 B -0.4278(5) 0.9350(3) 0.29903(18) 0.0238(9) Uani 1 1 d . . . . .
H10 H -0.506038 0.884242 0.305321 0.029 Uiso 1 1 calc R U . . .
B11 B -0.4077(5) 0.9832(3) 0.23411(18) 0.0261(10) Uani 1 1 d . . . . .
H11A H -0.472434 0.964167 0.197661 0.031 Uiso 1 1 calc R U . . .
Cl1 Cl 0.2358(2) 0.35477(12) 0.29080(6) 0.0836(6) Uani 1 1 d . . . . .
Cl2 Cl 0.3580(3) 0.45356(15) 0.38053(9) 0.1206(10) Uani 1 1 d . . . . .
C16 C 0.3623(7) 0.4247(7) 0.3110(3) 0.115(4) Uani 1 1 d . . . . .
H16A H 0.357173 0.479912 0.288648 0.138 Uiso 1 1 calc R U . . .
H16B H 0.446391 0.394716 0.304811 0.138 Uiso 1 1 calc R U . . .

loop_
_atom_site_aniso_label
_atom_site_aniso_U_11
_atom_site_aniso_U_22
_atom_site_aniso_U_33
_atom_site_aniso_U_23
_atom_site_aniso_U_13
_atom_site_aniso_U_12
I1 0.02842(14) 0.03018(15) 0.03856(15) 0.00449(12) -0.00243(11) -0.00017(11)
N1 0.0292(19) 0.036(2) 0.0328(19) 0.0055(16) -0.0007(15) 0.0033(17)
N2 0.039(2) 0.034(2) 0.038(2) 0.0026(17) -0.0039(17) 0.0077(18)
N3 0.031(2) 0.027(2) 0.037(2) 0.0042(16) 0.0006(16) 0.0044(16)
N4 0.032(2) 0.034(2) 0.0325(19) -0.0017(16) 0.0019(15) 0.0058(17)
C1 0.036(2) 0.039(3) 0.028(2) 0.001(2) 0.0005(18) -0.003(2)
C2 0.035(2) 0.036(3) 0.030(2) 0.0078(19) -0.0057(18) 0.003(2)
C3 0.028(2) 0.027(2) 0.033(2) 0.0003(18) -0.0061(17) -0.0030(18)
C4 0.037(3) 0.043(3) 0.028(2) 0.004(2) -0.0022(19) 0.007(2)
C5 0.042(3) 0.046(3) 0.029(2) 0.012(2) -0.001(2) 0.004(2)
C6 0.039(3) 0.044(3) 0.056(3) 0.018(3) -0.005(2) 0.007(2)
C7 0.043(3) 0.048(3) 0.051(3) -0.003(3) 0.001(2) 0.008(3)
C8 0.032(2) 0.040(3) 0.025(2) 0.0036(19) -0.0007(17) -0.001(2)
C9 0.038(2) 0.036(3) 0.025(2) -0.0031(19) 0.0049(18) -0.003(2)
C10 0.024(2) 0.026(2) 0.032(2) 0.0021(18) 0.0038(17) -0.0042(17)
C11 0.041(3) 0.033(3) 0.025(2) 0.0029(18) 0.0037(18) 0.005(2)
C12 0.042(3) 0.033(3) 0.030(2) -0.0017(19) 0.0060(19) 0.006(2)
C13 0.035(3) 0.047(3) 0.048(3) -0.009(2) 0.006(2) 0.008(2)
C14 0.039(3) 0.048(3) 0.041(3) 0.010(2) -0.004(2) 0.006(2)
I2 0.03378(14) 0.01772(13) 0.03205(13) -0.00449(10) 0.00206(11) 0.00253(11)
I3 0.02434(13) 0.03411(16) 0.03420(14) 0.00578(11) 0.00583(10) -0.00517(11)
I4 0.02877(14) 0.03987(17) 0.02651(13) 0.00042(11) -0.00432(10) 0.00410(12)
I5 0.03164(14) 0.03449(16) 0.02323(12) 0.00243(11) 0.01023(10) 0.00123(12)
I6 0.02162(13) 0.03255(16) 0.04304(16) -0.00154(12) -0.00154(11) 0.00317(11)
I7 0.04507(17) 0.02817(15) 0.02903(14) 0.01166(11) -0.00594(12) -0.00224(12)
C15 0.032(2) 0.020(2) 0.027(2) -0.0041(17) 0.0042(17) 0.0043(18)
B1 0.024(2) 0.013(2) 0.024(2) -0.0013(17) 0.0007(17) 0.0031(17)
B2 0.023(2) 0.019(2) 0.021(2) 0.0024(17) 0.0050(17) -0.0005(18)
B3 0.023(2) 0.024(2) 0.019(2) 0.0004(17) 0.0035(16) 0.0033(18)
B4 0.027(2) 0.018(2) 0.018(2) 0.0003(17) 0.0060(17) 0.0015(18)
B5 0.018(2) 0.023(2) 0.025(2) 0.0001(18) 0.0011(17) -0.0002(18)
B6 0.031(2) 0.017(2) 0.018(2) 0.0035(17) 0.0007(17) 0.0006(19)
B7 0.028(2) 0.026(3) 0.020(2) -0.0006(18) 0.0064(18) 0.001(2)
B8 0.031(2) 0.023(3) 0.026(2) -0.0001(19) 0.0055(19) 0.006(2)
B9 0.036(3) 0.017(2) 0.024(2) 0.0057(18) 0.0067(19) 0.004(2)
B10 0.027(2) 0.020(2) 0.026(2) 0.0022(18) 0.0077(18) -0.0007(19)
B11 0.029(2) 0.026(3) 0.023(2) 0.0021(19) 0.0027(18) -0.001(2)
Cl1 0.1473(18) 0.0528(10) 0.0491(8) -0.0049(7) -0.0071(10) 0.0114(11)
Cl2 0.163(2) 0.0740(13) 0.1145(16) 0.0294(12) -0.0821(16) -0.0546(14)
C16 0.043(4) 0.188(10) 0.115(6) 0.112(7) 0.016(4) 0.018(5)

loop_
_atom_type_symbol
_atom_type_description
_atom_type_scat_dispersion_real
_atom_type_scat_dispersion_imag
_atom_type_scat_source
C C 0.0137 0.0067 'International Tables Vol C Tables 4.2.6.8 and 6.1.1.4'
H H 0.0000 0.0000 'International Tables Vol C Tables 4.2.6.8 and 6.1.1.4'
B B 0.0070 0.0029 'International Tables Vol C Tables 4.2.6.8 and 6.1.1.4'
Cl Cl 0.3281 0.5435 'International Tables Vol C Tables 4.2.6.8 and 6.1.1.4'
I I 0.0030 5.4350 'International Tables Vol C Tables 4.2.6.8 and 6.1.1.4'
N N 0.0241 0.0134 'International Tables Vol C Tables 4.2.6.8 and 6.1.1.4'

loop_
_geom_angle_atom_site_label_1
_geom_angle_atom_site_label_2
_geom_angle_atom_site_label_3
_geom_angle
_geom_angle_site_symmetry_1
_geom_angle_site_symmetry_3
_geom_angle_publ_flag
N3 I1 N1 176.31(13) . . ?
C1 N1 I1 124.1(3) . . ?
C1 N1 C5 117.3(4) . . ?
C5 N1 I1 118.7(3) . . ?
C3 N2 C6 120.9(4) . . ?
C3 N2 C7 121.3(4) . . ?
C6 N2 C7 117.8(4) . . ?
C8 N3 I1 123.5(3) . . ?
C12 N3 I1 119.0(3) . . ?
C12 N3 C8 117.4(4) . . ?
C10 N4 C13 121.1(4) . . ?
C10 N4 C14 121.6(4) . . ?
C13 N4 C14 117.0(4) . . ?
N1 C1 H1 118.6 . . ?
N1 C1 C2 122.9(4) . . ?
C2 C1 H1 118.6 . . ?
C1 C2 H2 119.6 . . ?
C1 C2 C3 120.7(4) . . ?
C3 C2 H2 119.6 . . ?
N2 C3 C2 122.4(4) . . ?
N2 C3 C4 122.4(4) . . ?
C4 C3 C2 115.2(4) . . ?
C3 C4 H4 119.9 . . ?
C5 C4 C3 120.2(4) . . ?
C5 C4 H4 119.9 . . ?
N1 C5 C4 123.8(4) . . ?
N1 C5 H5 118.1 . . ?
C4 C5 H5 118.1 . . ?
N2 C6 H6A 109.5 . . ?
N2 C6 H6B 109.5 . . ?
N2 C6 H6C 109.5 . . ?
H6A C6 H6B 109.5 . . ?
H6A C6 H6C 109.5 . . ?
H6B C6 H6C 109.5 . . ?
N2 C7 H7A 109.5 . . ?
N2 C7 H7B 109.5 . . ?
N2 C7 H7C 109.5 . . ?
H7A C7 H7B 109.5 . . ?
H7A C7 H7C 109.5 . . ?
H7B C7 H7C 109.5 . . ?
N3 C8 H8 118.6 . . ?
N3 C8 C9 122.9(4) . . ?
C9 C8 H8 118.6 . . ?
C8 C9 H9 119.8 . . ?
C8 C9 C10 120.4(4) . . ?
C10 C9 H9 119.8 . . ?
N4 C10 C9 122.4(4) . . ?
N4 C10 C11 121.8(4) . . ?
C11 C10 C9 115.8(4) . . ?
C10 C11 H11 120.2 . . ?
C12 C11 C10 119.7(4) . . ?
C12 C11 H11 120.2 . . ?
N3 C12 C11 123.8(4) . . ?
N3 C12 H12 118.1 . . ?
C11 C12 H12 118.1 . . ?
N4 C13 H13A 109.5 . . ?
N4 C13 H13B 109.5 . . ?
N4 C13 H13C 109.5 . . ?
H13A C13 H13B 109.5 . . ?
H13A C13 H13C 109.5 . . ?
H13B C13 H13C 109.5 . . ?
N4 C14 H14A 109.5 . . ?
N4 C14 H14B 109.5 . . ?
N4 C14 H14C 109.5 . . ?
H14A C14 H14B 109.5 . . ?
H14A C14 H14C 109.5 . . ?
H14B C14 H14C 109.5 . . ?
B7 C15 H15 117.3 . . ?
B8 C15 H15 117.1 . . ?
B8 C15 B7 63.2(3) . . ?
B8 C15 B9 62.9(3) . . ?
B8 C15 B10 115.3(3) . . ?
B8 C15 B11 115.6(3) . . ?
B9 C15 H15 117.5 . . ?
B9 C15 B7 115.3(3) . . ?
B9 C15 B10 62.8(3) . . ?
B9 C15 B11 115.1(3) . . ?
B10 C15 H15 117.5 . . ?
B10 C15 B7 115.2(3) . . ?
B10 C15 B11 62.9(3) . . ?
B11 C15 H15 117.4 . . ?
B11 C15 B7 62.9(3) . . ?
B2 B1 I2 122.0(3) . . ?
B2 B1 B5 107.5(3) . . ?
B2 B1 B6 59.8(2) . . ?
B3 B1 I2 121.5(3) . . ?
B3 B1 B2 59.7(2) . . ?
B3 B1 B4 59.9(2) . . ?
B3 B1 B5 107.9(3) . . ?
B3 B1 B6 107.2(3) . . ?
B4 B1 I2 122.1(3) . . ?
B4 B1 B2 107.3(3) . . ?
B4 B1 B5 59.8(2) . . ?
B4 B1 B6 106.6(3) . . ?
B5 B1 I2 122.2(3) . . ?
B6 B1 I2 122.9(3) . . ?
B6 B1 B5 59.3(2) . . ?
B1 B2 I3 122.4(3) . . ?
B3 B2 I3 121.2(3) . . ?
B3 B2 B1 59.8(2) . . ?
B3 B2 B6 107.5(3) . . ?
B6 B2 I3 123.2(3) . . ?
B6 B2 B1 60.1(2) . . ?
B7 B2 I3 121.5(3) . . ?
B7 B2 B1 108.1(3) . . ?
B7 B2 B3 108.1(3) . . ?
B7 B2 B6 59.6(3) . . ?
B7 B2 B8 60.1(3) . . ?
B8 B2 I3 120.8(3) . . ?
B8 B2 B1 107.8(3) . . ?
B8 B2 B3 59.9(3) . . ?
B8 B2 B6 107.3(3) . . ?
B1 B3 I4 124.3(3) . . ?
B2 B3 I4 122.0(3) . . ?
B2 B3 B1 60.4(2) . . ?
B2 B3 B4 108.0(3) . . ?
B4 B3 I4 123.4(3) . . ?
B4 B3 B1 60.1(2) . . ?
B8 B3 I4 119.1(3) . . ?
B8 B3 B1 108.4(3) . . ?
B8 B3 B2 60.0(3) . . ?
B8 B3 B4 107.3(3) . . ?
B9 B3 I4 119.9(3) . . ?
B9 B3 B1 107.9(3) . . ?
B9 B3 B2 107.7(3) . . ?
B9 B3 B4 59.5(3) . . ?
B9 B3 B8 59.6(3) . . ?
B1 B4 I5 123.4(3) . . ?
B1 B4 B5 60.5(2) . . ?
B3 B4 I5 122.7(3) . . ?
B3 B4 B1 59.9(2) . . ?
B3 B4 B5 108.4(3) . . ?
B5 B4 I5 121.5(3) . . ?
B9 B4 I5 120.2(3) . . ?
B9 B4 B1 108.2(3) . . ?
B9 B4 B3 60.0(3) . . ?
B9 B4 B5 108.4(3) . . ?
B10 B4 I5 119.7(3) . . ?
B10 B4 B1 108.5(3) . . ?
B10 B4 B3 108.2(3) . . ?
B10 B4 B5 60.1(3) . . ?
B10 B4 B9 60.2(3) . . ?
B1 B5 I6 122.9(3) . . ?
B4 B5 I6 122.3(3) . . ?
B4 B5 B1 59.7(2) . . ?
B6 B5 I6 122.9(3) . . ?
B6 B5 B1 60.2(2) . . ?
B6 B5 B4 107.2(3) . . ?
B6 B5 B10 107.0(3) . . ?
B10 B5 I6 121.3(3) . . ?
B10 B5 B1 107.1(3) . . ?
B10 B5 B4 59.2(3) . . ?
B11 B5 I6 121.6(3) . . ?
B11 B5 B1 107.5(3) . . ?
B11 B5 B4 107.0(3) . . ?
B11 B5 B6 59.4(3) . . ?
B11 B5 B10 59.8(3) . . ?
B1 B6 I7 123.3(3) . . ?
B2 B6 I7 122.0(3) . . ?
B2 B6 B1 60.1(2) . . ?
B5 B6 I7 121.8(3) . . ?
B5 B6 B1 60.6(2) . . ?
B5 B6 B2 108.8(3) . . ?
B7 B6 I7 119.8(3) . . ?
B7 B6 B1 108.3(3) . . ?
B7 B6 B2 59.8(3) . . ?
B7 B6 B5 108.9(3) . . ?
B11 B6 I7 120.1(3) . . ?
B11 B6 B1 108.6(3) . . ?
B11 B6 B2 108.2(3) . . ?
B11 B6 B5 60.3(3) . . ?
B11 B6 B7 60.4(3) . . ?
C15 B7 B2 104.2(3) . . ?
C15 B7 B6 103.9(3) . . ?
C15 B7 H7 125.5 . . ?
C15 B7 B8 58.1(3) . . ?
C15 B7 B11 58.5(3) . . ?
B2 B7 H7 122.0 . . ?
B2 B7 B8 60.2(3) . . ?
B2 B7 B11 108.2(3) . . ?
B6 B7 B2 60.6(3) . . ?
B6 B7 H7 122.4 . . ?
B6 B7 B8 108.2(3) . . ?
B6 B7 B11 59.6(3) . . ?
B8 B7 H7 121.6 . . ?
B11 B7 H7 121.6 . . ?
B11 B7 B8 107.6(3) . . ?
C15 B8 B2 104.4(3) . . ?
C15 B8 B3 104.5(3) . . ?
C15 B8 B7 58.7(3) . . ?
C15 B8 H8A 124.9 . . ?
C15 B8 B9 58.6(3) . . ?
B2 B8 H8A 122.5 . . ?
B3 B8 B2 60.1(3) . . ?
B3 B8 H8A 122.4 . . ?
B7 B8 B2 59.8(3) . . ?
B7 B8 B3 107.9(3) . . ?
B7 B8 H8A 121.5 . . ?
B9 B8 B2 108.0(3) . . ?
B9 B8 B3 60.0(3) . . ?
B9 B8 B7 108.1(3) . . ?
B9 B8 H8A 121.4 . . ?
C15 B9 B3 104.6(3) . . ?
C15 B9 B4 104.6(3) . . ?
C15 B9 B8 58.4(3) . . ?
C15 B9 H9A 125.1 . . ?
C15 B9 B10 58.7(3) . . ?
B3 B9 H9A 122.0 . . ?
B4 B9 B3 60.5(3) . . ?
B4 B9 B8 108.7(3) . . ?
B4 B9 H9A 122.1 . . ?
B4 B9 B10 59.9(3) . . ?
B8 B9 B3 60.4(3) . . ?
B8 B9 H9A 121.2 . . ?
B8 B9 B10 108.2(3) . . ?
B10 B9 B3 108.4(3) . . ?
B10 B9 H9A 121.4 . . ?
C15 B10 B4 104.5(3) . . ?
C15 B10 B5 104.9(3) . . ?
C15 B10 B9 58.5(3) . . ?
C15 B10 H10 125.0 . . ?
C15 B10 B11 58.6(2) . . ?
B4 B10 B5 60.7(3) . . ?
B4 B10 B9 59.9(3) . . ?
B4 B10 H10 122.2 . . ?
B4 B10 B11 108.4(3) . . ?
B5 B10 H10 121.8 . . ?
B9 B10 B5 108.7(3) . . ?
B9 B10 H10 121.4 . . ?
B9 B10 B11 108.1(3) . . ?
B11 B10 B5 60.1(3) . . ?
B11 B10 H10 121.4 . . ?
C15 B11 B5 104.8(3) . . ?
C15 B11 B6 104.4(3) . . ?
C15 B11 B7 58.6(3) . . ?
C15 B11 B10 58.5(3) . . ?
C15 B11 H11A 125.0 . . ?
B5 B11 H11A 121.9 . . ?
B6 B11 B5 60.3(3) . . ?
B6 B11 B7 60.0(3) . . ?
B6 B11 B10 108.0(3) . . ?
B6 B11 H11A 122.4 . . ?
B7 B11 B5 108.7(3) . . ?
B7 B11 H11A 121.2 . . ?
B10 B11 B5 60.1(3) . . ?
B10 B11 B7 108.0(3) . . ?
B10 B11 H11A 121.5 . . ?
Cl1 C16 Cl2 111.5(4) . . ?
Cl1 C16 H16A 109.3 . . ?
Cl1 C16 H16B 109.3 . . ?
Cl2 C16 H16A 109.3 . . ?
Cl2 C16 H16B 109.3 . . ?
H16A C16 H16B 108.0 . . ?

loop_
_geom_bond_atom_site_label_1
_geom_bond_atom_site_label_2
_geom_bond_distance
_geom_bond_site_symmetry_2
_geom_bond_publ_flag
I1 N1 2.256(4) . ?
I1 N3 2.246(4) . ?
N1 C1 1.340(6) . ?
N1 C5 1.345(6) . ?
N2 C3 1.338(6) . ?
N2 C6 1.461(6) . ?
N2 C7 1.466(6) . ?
N3 C8 1.347(6) . ?
N3 C12 1.343(6) . ?
N4 C10 1.341(6) . ?
N4 C13 1.453(6) . ?
N4 C14 1.467(6) . ?
C1 H1 0.9500 . ?
C1 C2 1.364(6) . ?
C2 H2 0.9500 . ?
C2 C3 1.417(6) . ?
C3 C4 1.408(6) . ?
C4 H4 0.9500 . ?
C4 C5 1.359(7) . ?
C5 H5 0.9500 . ?
C6 H6A 0.9800 . ?
C6 H6B 0.9800 . ?
C6 H6C 0.9800 . ?
C7 H7A 0.9800 . ?
C7 H7B 0.9800 . ?
C7 H7C 0.9800 . ?
C8 H8 0.9500 . ?
C8 C9 1.355(6) . ?
C9 H9 0.9500 . ?
C9 C10 1.415(6) . ?
C10 C11 1.411(6) . ?
C11 H11 0.9500 . ?
C11 C12 1.356(6) . ?
C12 H12 0.9500 . ?
C13 H13A 0.9800 . ?
C13 H13B 0.9800 . ?
C13 H13C 0.9800 . ?
C14 H14A 0.9800 . ?
C14 H14B 0.9800 . ?
C14 H14C 0.9800 . ?
I2 B1 2.165(4) . ?
I3 B2 2.163(4) . ?
I4 B3 2.157(4) . ?
I5 B4 2.167(4) . ?
I6 B5 2.156(4) . ?
I7 B6 2.167(4) . ?
C15 H15 1.1200 . ?
C15 B7 1.706(6) . ?
C15 B8 1.694(7) . ?
C15 B9 1.698(6) . ?
C15 B10 1.701(6) . ?
C15 B11 1.704(6) . ?
B1 B2 1.797(6) . ?
B1 B3 1.786(6) . ?
B1 B4 1.790(6) . ?
B1 B5 1.805(6) . ?
B1 B6 1.798(6) . ?
B2 B3 1.785(6) . ?
B2 B6 1.792(6) . ?
B2 B7 1.777(7) . ?
B2 B8 1.784(7) . ?
B3 B4 1.786(6) . ?
B3 B8 1.783(6) . ?
B3 B9 1.777(7) . ?
B4 B5 1.793(6) . ?
B4 B9 1.767(6) . ?
B4 B10 1.766(6) . ?
B5 B6 1.781(6) . ?
B5 B10 1.782(7) . ?
B5 B11 1.781(6) . ?
B6 B7 1.774(7) . ?
B6 B11 1.765(7) . ?
B7 H7 1.1200 . ?
B7 B8 1.782(7) . ?
B7 B11 1.780(7) . ?
B8 H8A 1.1200 . ?
B8 B9 1.770(7) . ?
B9 H9A 1.1200 . ?
B9 B10 1.771(7) . ?
B10 H10 1.1200 . ?
B10 B11 1.775(6) . ?
B11 H11A 1.1200 . ?
Cl1 C16 1.714(10) . ?
Cl2 C16 1.768(10) . ?
C16 H16A 0.9900 . ?
C16 H16B 0.9900 . ?

loop_
_geom_torsion_atom_site_label_1
_geom_torsion_atom_site_label_2
_geom_torsion_atom_site_label_3
_geom_torsion_atom_site_label_4
_geom_torsion
_geom_torsion_site_symmetry_1
_geom_torsion_site_symmetry_2
_geom_torsion_site_symmetry_3
_geom_torsion_site_symmetry_4
_geom_torsion_publ_flag
I1 N1 C1 C2 179.3(4) . . . . ?
I1 N1 C5 C4 -178.8(4) . . . . ?
I1 N3 C8 C9 -179.7(3) . . . . ?
I1 N3 C12 C11 -179.6(4) . . . . ?
N1 C1 C2 C3 -0.5(7) . . . . ?
N2 C3 C4 C5 179.7(5) . . . . ?
N3 C8 C9 C10 -1.5(7) . . . . ?
N4 C10 C11 C12 177.8(4) . . . . ?
C1 N1 C5 C4 1.0(7) . . . . ?
C1 C2 C3 N2 -179.2(5) . . . . ?
C1 C2 C3 C4 0.8(7) . . . . ?
C2 C3 C4 C5 -0.3(7) . . . . ?
C3 C4 C5 N1 -0.6(8) . . . . ?
C5 N1 C1 C2 -0.4(7) . . . . ?
C6 N2 C3 C2 -1.9(7) . . . . ?
C6 N2 C3 C4 178.1(4) . . . . ?
C7 N2 C3 C2 179.6(4) . . . . ?
C7 N2 C3 C4 -0.4(7) . . . . ?
C8 N3 C12 C11 0.3(7) . . . . ?
C8 C9 C10 N4 -177.1(4) . . . . ?
C8 C9 C10 C11 2.0(6) . . . . ?
C9 C10 C11 C12 -1.3(7) . . . . ?
C10 C11 C12 N3 0.2(8) . . . . ?
C12 N3 C8 C9 0.4(7) . . . . ?
C13 N4 C10 C9 -6.3(7) . . . . ?
C13 N4 C10 C11 174.7(4) . . . . ?
C14 N4 C10 C9 -178.9(4) . . . . ?
C14 N4 C10 C11 2.1(7) . . . . ?
I2 B1 B2 I3 0.4(4) . . . . ?
I2 B1 B2 B3 110.3(3) . . . . ?
I2 B1 B2 B6 -112.2(3) . . . . ?
I2 B1 B2 B7 -148.9(3) . . . . ?
I2 B1 B2 B8 147.6(3) . . . . ?
I2 B1 B3 I4 -0.7(5) . . . . ?
I2 B1 B3 B2 -111.3(3) . . . . ?
I2 B1 B3 B4 111.4(3) . . . . ?
I2 B1 B3 B8 -148.7(3) . . . . ?
I2 B1 B3 B9 148.2(3) . . . . ?
I2 B1 B4 I5 1.0(5) . . . . ?
I2 B1 B4 B3 -110.4(3) . . . . ?
I2 B1 B4 B5 111.2(3) . . . . ?
I2 B1 B4 B9 -147.4(3) . . . . ?
I2 B1 B4 B10 148.8(3) . . . . ?
I2 B1 B5 I6 0.0(5) . . . . ?
I2 B1 B5 B4 -111.1(3) . . . . ?
I2 B1 B5 B6 111.9(3) . . . . ?
I2 B1 B5 B10 -147.9(3) . . . . ?
I2 B1 B5 B11 149.1(3) . . . . ?
I2 B1 B6 I7 0.0(5) . . . . ?
I2 B1 B6 B2 110.7(3) . . . . ?
I2 B1 B6 B5 -110.7(3) . . . . ?
I2 B1 B6 B7 147.5(3) . . . . ?
I2 B1 B6 B11 -148.5(3) . . . . ?
I3 B2 B3 I4 -2.4(5) . . . . ?
I3 B2 B3 B1 111.8(3) . . . . ?
I3 B2 B3 B4 150.0(3) . . . . ?
I3 B2 B3 B8 -110.0(3) . . . . ?
I3 B2 B3 B9 -147.2(3) . . . . ?
I3 B2 B6 I7 1.5(5) . . . . ?
I3 B2 B6 B1 -111.2(3) . . . . ?
I3 B2 B6 B5 -148.7(3) . . . . ?
I3 B2 B6 B7 109.9(3) . . . . ?
I3 B2 B6 B11 147.4(3) . . . . ?
I3 B2 B7 C15 149.2(3) . . . . ?
I3 B2 B7 B6 -112.7(3) . . . . ?
I3 B2 B7 B8 109.9(3) . . . . ?
I3 B2 B7 B11 -149.8(3) . . . . ?
I3 B2 B8 C15 -150.7(3) . . . . ?
I3 B2 B8 B3 110.6(3) . . . . ?
I3 B2 B8 B7 -111.1(3) . . . . ?
I3 B2 B8 B9 148.1(3) . . . . ?
I4 B3 B4 I5 0.9(5) . . . . ?
I4 B3 B4 B1 113.6(3) . . . . ?
I4 B3 B4 B5 151.2(3) . . . . ?
I4 B3 B4 B9 -107.8(3) . . . . ?
I4 B3 B4 B10 -145.2(3) . . . . ?
I4 B3 B8 C15 149.2(3) . . . . ?
I4 B3 B8 B2 -112.3(3) . . . . ?
I4 B3 B8 B7 -149.4(3) . . . . ?
I4 B3 B8 B9 109.6(3) . . . . ?
I4 B3 B9 C15 -147.9(3) . . . . ?
I4 B3 B9 B4 113.5(3) . . . . ?
I4 B3 B9 B8 -108.3(3) . . . . ?
I4 B3 B9 B10 150.8(3) . . . . ?
I5 B4 B5 I6 1.3(5) . . . . ?
I5 B4 B5 B1 113.3(3) . . . . ?
I5 B4 B5 B6 151.6(3) . . . . ?
I5 B4 B5 B10 -108.5(3) . . . . ?
I5 B4 B5 B11 -145.9(3) . . . . ?
I5 B4 B9 C15 148.6(3) . . . . ?
I5 B4 B9 B3 -112.6(3) . . . . ?
I5 B4 B9 B8 -150.3(3) . . . . ?
I5 B4 B9 B10 109.0(3) . . . . ?
I5 B4 B10 C15 -149.4(3) . . . . ?
I5 B4 B10 B5 111.5(3) . . . . ?
I5 B4 B10 B9 -110.0(3) . . . . ?
I5 B4 B10 B11 149.4(3) . . . . ?
I6 B5 B6 I7 -1.0(5) . . . . ?
I6 B5 B6 B1 112.1(3) . . . . ?
I6 B5 B6 B2 149.3(3) . . . . ?
I6 B5 B6 B7 -147.2(3) . . . . ?
I6 B5 B6 B11 -110.0(3) . . . . ?
I6 B5 B10 C15 150.0(3) . . . . ?
I6 B5 B10 B4 -111.5(3) . . . . ?
I6 B5 B10 B9 -148.7(3) . . . . ?
I6 B5 B10 B11 110.8(3) . . . . ?
I6 B5 B11 C15 -149.6(3) . . . . ?
I6 B5 B11 B6 112.1(3) . . . . ?
I6 B5 B11 B7 149.1(3) . . . . ?
I6 B5 B11 B10 -110.4(3) . . . . ?
I7 B6 B7 C15 -149.5(3) . . . . ?
I7 B6 B7 B2 111.8(3) . . . . ?
I7 B6 B7 B8 150.0(3) . . . . ?
I7 B6 B7 B11 -109.8(3) . . . . ?
I7 B6 B11 C15 149.2(3) . . . . ?
I7 B6 B11 B5 -111.7(3) . . . . ?
I7 B6 B11 B7 109.4(3) . . . . ?
I7 B6 B11 B10 -149.7(3) . . . . ?
C15 B7 B8 B2 -133.7(3) . . . . ?
C15 B7 B8 B3 -96.4(3) . . . . ?
C15 B7 B8 B9 -33.0(3) . . . . ?
C15 B7 B11 B5 96.3(3) . . . . ?
C15 B7 B11 B6 133.4(3) . . . . ?
C15 B7 B11 B10 32.6(3) . . . . ?
C15 B8 B9 B3 -133.7(3) . . . . ?
C15 B8 B9 B4 -95.9(4) . . . . ?
C15 B8 B9 B10 -32.5(3) . . . . ?
C15 B9 B10 B4 -133.9(3) . . . . ?
C15 B9 B10 B5 -96.3(3) . . . . ?
C15 B9 B10 B11 -32.6(3) . . . . ?
C15 B10 B11 B5 -134.3(3) . . . . ?
C15 B10 B11 B6 -96.2(4) . . . . ?
C15 B10 B11 B7 -32.7(3) . . . . ?
B1 B2 B3 I4 -114.2(3) . . . . ?
B1 B2 B3 B4 38.2(3) . . . . ?
B1 B2 B3 B8 138.2(3) . . . . ?
B1 B2 B3 B9 101.0(3) . . . . ?
B1 B2 B6 I7 112.8(3) . . . . ?
B1 B2 B6 B5 -37.4(3) . . . . ?
B1 B2 B6 B7 -138.9(3) . . . . ?
B1 B2 B6 B11 -101.4(3) . . . . ?
B1 B2 B7 C15 -61.3(4) . . . . ?
B1 B2 B7 B6 36.9(3) . . . . ?
B1 B2 B7 B8 -100.5(3) . . . . ?
B1 B2 B7 B11 -0.3(4) . . . . ?
B1 B2 B8 C15 61.4(4) . . . . ?
B1 B2 B8 B3 -37.2(3) . . . . ?
B1 B2 B8 B7 101.1(3) . . . . ?
B1 B2 B8 B9 0.2(4) . . . . ?
B1 B3 B4 I5 -112.7(3) . . . . ?
B1 B3 B4 B5 37.6(3) . . . . ?
B1 B3 B4 B9 138.6(3) . . . . ?
B1 B3 B4 B10 101.2(3) . . . . ?
B1 B3 B8 C15 -60.8(4) . . . . ?
B1 B3 B8 B2 37.7(3) . . . . ?
B1 B3 B8 B7 0.5(4) . . . . ?
B1 B3 B8 B9 -100.4(3) . . . . ?
B1 B3 B9 C15 61.7(4) . . . . ?
B1 B3 B9 B4 -37.0(3) . . . . ?
B1 B3 B9 B8 101.2(3) . . . . ?
B1 B3 B9 B10 0.3(4) . . . . ?
B1 B4 B5 I6 -112.0(3) . . . . ?
B1 B4 B5 B6 38.3(3) . . . . ?
B1 B4 B5 B10 138.2(3) . . . . ?
B1 B4 B5 B11 100.7(3) . . . . ?
B1 B4 B9 C15 -61.8(4) . . . . ?
B1 B4 B9 B3 37.0(3) . . . . ?
B1 B4 B9 B8 -0.7(4) . . . . ?
B1 B4 B9 B10 -101.3(3) . . . . ?
B1 B4 B10 C15 61.4(4) . . . . ?
B1 B4 B10 B5 -37.8(3) . . . . ?
B1 B4 B10 B9 100.8(3) . . . . ?
B1 B4 B10 B11 0.2(4) . . . . ?
B1 B5 B6 I7 -113.0(3) . . . . ?
B1 B5 B6 B2 37.2(3) . . . . ?
B1 B5 B6 B7 100.8(3) . . . . ?
B1 B5 B6 B11 137.9(3) . . . . ?
B1 B5 B10 C15 -61.4(4) . . . . ?
B1 B5 B10 B4 37.0(3) . . . . ?
B1 B5 B10 B9 -0.2(4) . . . . ?
B1 B5 B10 B11 -100.7(3) . . . . ?
B1 B5 B11 C15 60.8(4) . . . . ?
B1 B5 B11 B6 -37.6(3) . . . . ?
B1 B5 B11 B7 -0.6(4) . . . . ?
B1 B5 B11 B10 99.9(3) . . . . ?
B1 B6 B7 C15 61.8(4) . . . . ?
B1 B6 B7 B2 -36.9(3) . . . . ?
B1 B6 B7 B8 1.3(4) . . . . ?
B1 B6 B7 B11 101.4(3) . . . . ?
B1 B6 B11 C15 -61.1(4) . . . . ?
B1 B6 B11 B5 38.0(3) . . . . ?
B1 B6 B11 B7 -100.9(3) . . . . ?
B1 B6 B11 B10 0.0(4) . . . . ?
B2 B1 B3 I4 110.6(3) . . . . ?
B2 B1 B3 B4 -137.3(3) . . . . ?
B2 B1 B3 B8 -37.5(3) . . . . ?
B2 B1 B3 B9 -100.6(3) . . . . ?
B2 B1 B4 I5 149.2(3) . . . . ?
B2 B1 B4 B3 37.8(3) . . . . ?
B2 B1 B4 B5 -100.5(3) . . . . ?
B2 B1 B4 B9 0.8(4) . . . . ?
B2 B1 B4 B10 -63.0(4) . . . . ?
B2 B1 B5 I6 -148.7(3) . . . . ?
B2 B1 B5 B4 100.2(3) . . . . ?
B2 B1 B5 B6 -36.8(3) . . . . ?
B2 B1 B5 B10 63.4(4) . . . . ?
B2 B1 B5 B11 0.4(4) . . . . ?
B2 B1 B6 I7 -110.7(4) . . . . ?
B2 B1 B6 B5 138.6(3) . . . . ?
B2 B1 B6 B7 36.8(3) . . . . ?
B2 B1 B6 B11 100.8(3) . . . . ?
B2 B3 B4 I5 -151.0(3) . . . . ?
B2 B3 B4 B1 -38.3(3) . . . . ?
B2 B3 B4 B5 -0.7(4) . . . . ?
B2 B3 B4 B9 100.3(3) . . . . ?
B2 B3 B4 B10 62.9(4) . . . . ?
B2 B3 B8 C15 -98.5(3) . . . . ?
B2 B3 B8 B7 -37.1(3) . . . . ?
B2 B3 B8 B9 -138.1(3) . . . . ?
B2 B3 B9 C15 -2.2(4) . . . . ?
B2 B3 B9 B4 -100.9(3) . . . . ?
B2 B3 B9 B8 37.4(3) . . . . ?
B2 B3 B9 B10 -63.6(4) . . . . ?
B2 B6 B7 C15 98.7(3) . . . . ?
B2 B6 B7 B8 38.2(3) . . . . ?
B2 B6 B7 B11 138.3(3) . . . . ?
B2 B6 B11 C15 2.6(4) . . . . ?
B2 B6 B11 B5 101.7(3) . . . . ?
B2 B6 B11 B7 -37.2(3) . . . . ?
B2 B6 B11 B10 63.7(4) . . . . ?
B2 B7 B8 C15 133.7(3) . . . . ?
B2 B7 B8 B3 37.3(3) . . . . ?
B2 B7 B8 B9 100.7(3) . . . . ?
B2 B7 B11 C15 -95.8(3) . . . . ?
B2 B7 B11 B5 0.5(4) . . . . ?
B2 B7 B11 B6 37.6(3) . . . . ?
B2 B7 B11 B10 -63.2(4) . . . . ?
B2 B8 B9 C15 96.2(3) . . . . ?
B2 B8 B9 B3 -37.5(3) . . . . ?
B2 B8 B9 B4 0.3(4) . . . . ?
B2 B8 B9 B10 63.8(4) . . . . ?
B3 B1 B2 I3 -110.0(3) . . . . ?
B3 B1 B2 B6 137.4(3) . . . . ?
B3 B1 B2 B7 100.8(3) . . . . ?
B3 B1 B2 B8 37.3(3) . . . . ?
B3 B1 B4 I5 111.4(3) . . . . ?
B3 B1 B4 B5 -138.4(3) . . . . ?
B3 B1 B4 B9 -37.0(3) . . . . ?
B3 B1 B4 B10 -100.8(3) . . . . ?
B3 B1 B5 I6 148.2(3) . . . . ?
B3 B1 B5 B4 37.2(3) . . . . ?
B3 B1 B5 B6 -99.8(3) . . . . ?
B3 B1 B5 B10 0.3(4) . . . . ?
B3 B1 B5 B11 -62.6(4) . . . . ?
B3 B1 B6 I7 -148.4(3) . . . . ?
B3 B1 B6 B2 -37.7(3) . . . . ?
B3 B1 B6 B5 100.9(3) . . . . ?
B3 B1 B6 B7 -0.9(4) . . . . ?
B3 B1 B6 B11 63.1(4) . . . . ?
B3 B2 B6 I7 150.6(3) . . . . ?
B3 B2 B6 B1 37.8(3) . . . . ?
B3 B2 B6 B5 0.4(4) . . . . ?
B3 B2 B6 B7 -101.0(3) . . . . ?
B3 B2 B6 B11 -63.6(4) . . . . ?
B3 B2 B7 C15 2.0(4) . . . . ?
B3 B2 B7 B6 100.2(3) . . . . ?
B3 B2 B7 B8 -37.3(3) . . . . ?
B3 B2 B7 B11 63.0(4) . . . . ?
B3 B2 B8 C15 98.7(3) . . . . ?
B3 B2 B8 B7 138.3(3) . . . . ?
B3 B2 B8 B9 37.5(3) . . . . ?
B3 B4 B5 I6 -149.3(3) . . . . ?
B3 B4 B5 B1 -37.3(3) . . . . ?
B3 B4 B5 B6 1.0(4) . . . . ?
B3 B4 B5 B10 100.8(3) . . . . ?
B3 B4 B5 B11 63.4(4) . . . . ?
B3 B4 B9 C15 -98.8(3) . . . . ?
B3 B4 B9 B8 -37.7(3) . . . . ?
B3 B4 B9 B10 -138.3(3) . . . . ?
B3 B4 B10 C15 -2.1(4) . . . . ?
B3 B4 B10 B5 -101.3(3) . . . . ?
B3 B4 B10 B9 37.3(3) . . . . ?
B3 B4 B10 B11 -63.3(4) . . . . ?
B3 B8 B9 C15 133.7(3) . . . . ?
B3 B8 B9 B4 37.7(3) . . . . ?
B3 B8 B9 B10 101.2(3) . . . . ?
B3 B9 B10 C15 96.3(3) . . . . ?
B3 B9 B10 B4 -37.6(3) . . . . ?
B3 B9 B10 B5 -0.1(4) . . . . ?
B3 B9 B10 B11 63.6(4) . . . . ?
B4 B1 B2 I3 -147.9(3) . . . . ?
B4 B1 B2 B3 -37.9(3) . . . . ?
B4 B1 B2 B6 99.5(3) . . . . ?
B4 B1 B2 B7 62.9(4) . . . . ?
B4 B1 B2 B8 -0.6(4) . . . . ?
B4 B1 B3 I4 -112.1(3) . . . . ?
B4 B1 B3 B2 137.3(3) . . . . ?
B4 B1 B3 B8 99.9(3) . . . . ?
B4 B1 B3 B9 36.7(3) . . . . ?
B4 B1 B5 I6 111.1(3) . . . . ?
B4 B1 B5 B6 -137.0(3) . . . . ?
B4 B1 B5 B10 -36.8(3) . . . . ?
B4 B1 B5 B11 -99.8(3) . . . . ?
B4 B1 B6 I7 148.7(3) . . . . ?
B4 B1 B6 B2 -100.6(3) . . . . ?
B4 B1 B6 B5 38.0(3) . . . . ?
B4 B1 B6 B7 -63.9(4) . . . . ?
B4 B1 B6 B11 0.1(4) . . . . ?
B4 B3 B8 C15 2.7(4) . . . . ?
B4 B3 B8 B2 101.2(3) . . . . ?
B4 B3 B8 B7 64.0(4) . . . . ?
B4 B3 B8 B9 -36.9(3) . . . . ?
B4 B3 B9 C15 98.7(3) . . . . ?
B4 B3 B9 B8 138.3(3) . . . . ?
B4 B3 B9 B10 37.3(3) . . . . ?
B4 B5 B6 I7 -151.1(3) . . . . ?
B4 B5 B6 B1 -38.1(3) . . . . ?
B4 B5 B6 B2 -0.8(4) . . . . ?
B4 B5 B6 B7 62.7(4) . . . . ?
B4 B5 B6 B11 99.9(3) . . . . ?
B4 B5 B10 C15 -98.5(3) . . . . ?
B4 B5 B10 B9 -37.2(3) . . . . ?
B4 B5 B10 B11 -137.7(3) . . . . ?
B4 B5 B11 C15 -2.0(4) . . . . ?
B4 B5 B11 B6 -100.3(3) . . . . ?
B4 B5 B11 B7 -63.4(4) . . . . ?
B4 B5 B11 B10 37.2(3) . . . . ?
B4 B9 B10 C15 133.9(3) . . . . ?
B4 B9 B10 B5 37.5(3) . . . . ?
B4 B9 B10 B11 101.2(3) . . . . ?
B4 B10 B11 C15 96.1(3) . . . . ?
B4 B10 B11 B5 -38.2(3) . . . . ?
B4 B10 B11 B6 -0.1(4) . . . . ?
B4 B10 B11 B7 63.4(4) . . . . ?
B5 B1 B2 I3 149.1(3) . . . . ?
B5 B1 B2 B3 -100.9(3) . . . . ?
B5 B1 B2 B6 36.5(3) . . . . ?
B5 B1 B2 B7 -0.1(4) . . . . ?
B5 B1 B2 B8 -63.6(4) . . . . ?
B5 B1 B3 I4 -149.3(3) . . . . ?
B5 B1 B3 B2 100.2(3) . . . . ?
B5 B1 B3 B4 -37.1(3) . . . . ?
B5 B1 B3 B8 62.7(4) . . . . ?
B5 B1 B3 B9 -0.4(4) . . . . ?
B5 B1 B4 I5 -110.2(3) . . . . ?
B5 B1 B4 B3 138.4(3) . . . . ?
B5 B1 B4 B9 101.3(3) . . . . ?
B5 B1 B4 B10 37.6(3) . . . . ?
B5 B1 B6 I7 110.7(4) . . . . ?
B5 B1 B6 B2 -138.6(3) . . . . ?
B5 B1 B6 B7 -101.9(3) . . . . ?
B5 B1 B6 B11 -37.9(3) . . . . ?
B5 B4 B9 C15 2.3(4) . . . . ?
B5 B4 B9 B3 101.1(3) . . . . ?
B5 B4 B9 B8 63.5(4) . . . . ?
B5 B4 B9 B10 -37.2(3) . . . . ?
B5 B4 B10 C15 99.2(3) . . . . ?
B5 B4 B10 B9 138.6(3) . . . . ?
B5 B4 B10 B11 37.9(3) . . . . ?
B5 B6 B7 C15 -2.5(4) . . . . ?
B5 B6 B7 B2 -101.2(3) . . . . ?
B5 B6 B7 B8 -63.0(4) . . . . ?
B5 B6 B7 B11 37.1(3) . . . . ?
B5 B6 B11 C15 -99.1(3) . . . . ?
B5 B6 B11 B7 -138.9(3) . . . . ?
B5 B6 B11 B10 -38.0(3) . . . . ?
B5 B10 B11 C15 134.3(3) . . . . ?
B5 B10 B11 B6 38.1(3) . . . . ?
B5 B10 B11 B7 101.6(4) . . . . ?
B6 B1 B2 I3 112.6(3) . . . . ?
B6 B1 B2 B3 -137.4(3) . . . . ?
B6 B1 B2 B7 -36.7(3) . . . . ?
B6 B1 B2 B8 -100.2(3) . . . . ?
B6 B1 B3 I4 148.3(3) . . . . ?
B6 B1 B3 B2 37.7(3) . . . . ?
B6 B1 B3 B4 -99.6(3) . . . . ?
B6 B1 B3 B8 0.3(4) . . . . ?
B6 B1 B3 B9 -62.8(4) . . . . ?
B6 B1 B4 I5 -148.0(3) . . . . ?
B6 B1 B4 B3 100.6(3) . . . . ?
B6 B1 B4 B5 -37.7(3) . . . . ?
B6 B1 B4 B9 63.6(4) . . . . ?
B6 B1 B4 B10 -0.2(4) . . . . ?
B6 B1 B5 I6 -112.0(3) . . . . ?
B6 B1 B5 B4 137.0(3) . . . . ?
B6 B1 B5 B10 100.1(3) . . . . ?
B6 B1 B5 B11 37.2(3) . . . . ?
B6 B2 B3 I4 -152.2(3) . . . . ?
B6 B2 B3 B1 -38.0(3) . . . . ?
B6 B2 B3 B4 0.2(4) . . . . ?
B6 B2 B3 B8 100.2(3) . . . . ?
B6 B2 B3 B9 63.0(4) . . . . ?
B6 B2 B7 C15 -98.1(3) . . . . ?
B6 B2 B7 B8 -137.4(3) . . . . ?
B6 B2 B7 B11 -37.1(3) . . . . ?
B6 B2 B8 C15 -1.9(4) . . . . ?
B6 B2 B8 B3 -100.6(3) . . . . ?
B6 B2 B8 B7 37.7(3) . . . . ?
B6 B2 B8 B9 -63.2(4) . . . . ?
B6 B5 B10 C15 1.8(4) . . . . ?
B6 B5 B10 B4 100.3(3) . . . . ?
B6 B5 B10 B9 63.1(4) . . . . ?
B6 B5 B10 B11 -37.5(3) . . . . ?
B6 B5 B11 C15 98.3(3) . . . . ?
B6 B5 B11 B7 36.9(3) . . . . ?
B6 B5 B11 B10 137.5(3) . . . . ?
B6 B7 B8 C15 95.3(3) . . . . ?
B6 B7 B8 B2 -38.4(3) . . . . ?
B6 B7 B8 B3 -1.1(4) . . . . ?
B6 B7 B8 B9 62.3(4) . . . . ?
B6 B7 B11 C15 -133.4(3) . . . . ?
B6 B7 B11 B5 -37.1(3) . . . . ?
B6 B7 B11 B10 -100.8(3) . . . . ?
B7 C15 B8 B2 40.2(3) . . . . ?
B7 C15 B8 B3 102.4(3) . . . . ?
B7 C15 B8 B9 142.7(3) . . . . ?
B7 C15 B9 B3 3.8(4) . . . . ?
B7 C15 B9 B4 66.5(4) . . . . ?
B7 C15 B9 B8 -36.7(3) . . . . ?
B7 C15 B9 B10 106.6(4) . . . . ?
B7 C15 B10 B4 -66.7(4) . . . . ?
B7 C15 B10 B5 -3.7(4) . . . . ?
B7 C15 B10 B9 -106.8(4) . . . . ?
B7 C15 B10 B11 36.3(3) . . . . ?
B7 C15 B11 B5 -103.1(3) . . . . ?
B7 C15 B11 B6 -40.5(3) . . . . ?
B7 C15 B11 B10 -143.0(3) . . . . ?
B7 B2 B3 I4 144.9(3) . . . . ?
B7 B2 B3 B1 -100.9(3) . . . . ?
B7 B2 B3 B4 -62.7(4) . . . . ?
B7 B2 B3 B8 37.3(3) . . . . ?
B7 B2 B3 B9 0.1(4) . . . . ?
B7 B2 B6 I7 -108.4(3) . . . . ?
B7 B2 B6 B1 138.9(3) . . . . ?
B7 B2 B6 B5 101.4(3) . . . . ?
B7 B2 B6 B11 37.5(3) . . . . ?
B7 B2 B8 C15 -39.6(3) . . . . ?
B7 B2 B8 B3 -138.3(3) . . . . ?
B7 B2 B8 B9 -100.9(4) . . . . ?
B7 B6 B11 C15 39.8(3) . . . . ?
B7 B6 B11 B5 138.9(3) . . . . ?
B7 B6 B11 B10 100.9(3) . . . . ?
B7 B8 B9 C15 33.0(3) . . . . ?
B7 B8 B9 B3 -100.7(4) . . . . ?
B7 B8 B9 B4 -62.9(4) . . . . ?
B7 B8 B9 B10 0.5(4) . . . . ?
B8 C15 B7 B2 -40.3(3) . . . . ?
B8 C15 B7 B6 -103.0(3) . . . . ?
B8 C15 B7 B11 -143.2(3) . . . . ?
B8 C15 B9 B3 40.5(3) . . . . ?
B8 C15 B9 B4 103.3(3) . . . . ?
B8 C15 B9 B10 143.4(3) . . . . ?
B8 C15 B10 B4 4.1(4) . . . . ?
B8 C15 B10 B5 67.1(4) . . . . ?
B8 C15 B10 B9 -36.0(3) . . . . ?
B8 C15 B10 B11 107.1(4) . . . . ?
B8 C15 B11 B5 -66.7(4) . . . . ?
B8 C15 B11 B6 -4.2(4) . . . . ?
B8 C15 B11 B7 36.4(3) . . . . ?
B8 C15 B11 B10 -106.7(4) . . . . ?
B8 B2 B3 I4 107.6(3) . . . . ?
B8 B2 B3 B1 -138.2(3) . . . . ?
B8 B2 B3 B4 -100.0(3) . . . . ?
B8 B2 B3 B9 -37.2(3) . . . . ?
B8 B2 B6 I7 -146.3(3) . . . . ?
B8 B2 B6 B1 101.0(3) . . . . ?
B8 B2 B6 B5 63.5(4) . . . . ?
B8 B2 B6 B7 -37.9(3) . . . . ?
B8 B2 B6 B11 -0.4(4) . . . . ?
B8 B2 B7 C15 39.3(3) . . . . ?
B8 B2 B7 B6 137.4(3) . . . . ?
B8 B2 B7 B11 100.3(4) . . . . ?
B8 B3 B4 I5 145.7(3) . . . . ?
B8 B3 B4 B1 -101.6(3) . . . . ?
B8 B3 B4 B5 -64.1(4) . . . . ?
B8 B3 B4 B9 37.0(3) . . . . ?
B8 B3 B4 B10 -0.4(4) . . . . ?
B8 B3 B9 C15 -39.6(3) . . . . ?
B8 B3 B9 B4 -138.3(3) . . . . ?
B8 B3 B9 B10 -100.9(3) . . . . ?
B8 B7 B11 C15 -32.2(3) . . . . ?
B8 B7 B11 B5 64.1(4) . . . . ?
B8 B7 B11 B6 101.2(3) . . . . ?
B8 B7 B11 B10 0.4(4) . . . . ?
B8 B9 B10 C15 32.4(3) . . . . ?
B8 B9 B10 B4 -101.5(3) . . . . ?
B8 B9 B10 B5 -64.0(4) . . . . ?
B8 B9 B10 B11 -0.3(4) . . . . ?
B9 C15 B7 B2 -3.7(4) . . . . ?
B9 C15 B7 B6 -66.4(4) . . . . ?
B9 C15 B7 B8 36.6(3) . . . . ?
B9 C15 B7 B11 -106.6(4) . . . . ?
B9 C15 B8 B2 -102.5(3) . . . . ?
B9 C15 B8 B3 -40.3(3) . . . . ?
B9 C15 B8 B7 -142.7(3) . . . . ?
B9 C15 B10 B4 40.1(3) . . . . ?
B9 C15 B10 B5 103.1(3) . . . . ?
B9 C15 B10 B11 143.1(3) . . . . ?
B9 C15 B11 B5 3.8(5) . . . . ?
B9 C15 B11 B6 66.3(4) . . . . ?
B9 C15 B11 B7 106.9(4) . . . . ?
B9 C15 B11 B10 -36.2(3) . . . . ?
B9 B3 B4 I5 108.7(3) . . . . ?
B9 B3 B4 B1 -138.6(3) . . . . ?
B9 B3 B4 B5 -101.1(3) . . . . ?
B9 B3 B4 B10 -37.4(3) . . . . ?
B9 B3 B8 C15 39.6(3) . . . . ?
B9 B3 B8 B2 138.1(3) . . . . ?
B9 B3 B8 B7 101.0(4) . . . . ?
B9 B4 B5 I6 147.0(3) . . . . ?
B9 B4 B5 B1 -100.9(3) . . . . ?
B9 B4 B5 B6 -62.6(4) . . . . ?
B9 B4 B5 B10 37.2(3) . . . . ?
B9 B4 B5 B11 -0.2(4) . . . . ?
B9 B4 B10 C15 -39.4(3) . . . . ?
B9 B4 B10 B5 -138.6(3) . . . . ?
B9 B4 B10 B11 -100.7(3) . . . . ?
B9 B10 B11 C15 32.6(3) . . . . ?
B9 B10 B11 B5 -101.7(3) . . . . ?
B9 B10 B11 B6 -63.6(4) . . . . ?
B9 B10 B11 B7 -0.1(4) . . . . ?
B10 C15 B7 B2 66.6(4) . . . . ?
B10 C15 B7 B6 4.0(4) . . . . ?
B10 C15 B7 B8 107.0(4) . . . . ?
B10 C15 B7 B11 -36.2(3) . . . . ?
B10 C15 B8 B2 -66.6(4) . . . . ?
B10 C15 B8 B3 -4.4(4) . . . . ?
B10 C15 B8 B7 -106.8(4) . . . . ?
B10 C15 B8 B9 35.9(3) . . . . ?
B10 C15 B9 B3 -102.9(3) . . . . ?
B10 C15 B9 B4 -40.1(3) . . . . ?
B10 C15 B9 B8 -143.4(3) . . . . ?
B10 C15 B11 B5 40.0(3) . . . . ?
B10 C15 B11 B6 102.5(3) . . . . ?
B10 C15 B11 B7 143.0(3) . . . . ?
B10 B4 B5 I6 109.8(3) . . . . ?
B10 B4 B5 B1 -138.2(3) . . . . ?
B10 B4 B5 B6 -99.9(3) . . . . ?
B10 B4 B5 B11 -37.4(3) . . . . ?
B10 B4 B9 C15 39.5(3) . . . . ?
B10 B4 B9 B3 138.3(3) . . . . ?
B10 B4 B9 B8 100.6(4) . . . . ?
B10 B5 B6 I7 146.7(3) . . . . ?
B10 B5 B6 B1 -100.3(3) . . . . ?
B10 B5 B6 B2 -63.1(4) . . . . ?
B10 B5 B6 B7 0.5(4) . . . . ?
B10 B5 B6 B11 37.6(3) . . . . ?
B10 B5 B11 C15 -39.2(3) . . . . ?
B10 B5 B11 B6 -137.5(3) . . . . ?
B10 B5 B11 B7 -100.5(4) . . . . ?
B11 C15 B7 B2 102.9(3) . . . . ?
B11 C15 B7 B6 40.2(3) . . . . ?
B11 C15 B7 B8 143.2(3) . . . . ?
B11 C15 B8 B2 3.9(4) . . . . ?
B11 C15 B8 B3 66.2(4) . . . . ?
B11 C15 B8 B7 -36.2(3) . . . . ?
B11 C15 B8 B9 106.5(4) . . . . ?
B11 C15 B9 B3 -66.7(4) . . . . ?
B11 C15 B9 B4 -3.9(5) . . . . ?
B11 C15 B9 B8 -107.2(4) . . . . ?
B11 C15 B9 B10 36.2(3) . . . . ?
B11 C15 B10 B4 -103.0(3) . . . . ?
B11 C15 B10 B5 -40.0(3) . . . . ?
B11 C15 B10 B9 -143.1(3) . . . . ?
B11 B5 B6 I7 109.0(3) . . . . ?
B11 B5 B6 B1 -137.9(3) . . . . ?
B11 B5 B6 B2 -100.7(3) . . . . ?
B11 B5 B6 B7 -37.2(3) . . . . ?
B11 B5 B10 C15 39.3(3) . . . . ?
B11 B5 B10 B4 137.7(3) . . . . ?
B11 B5 B10 B9 100.5(3) . . . . ?
B11 B6 B7 C15 -39.6(3) . . . . ?
B11 B6 B7 B2 -138.3(3) . . . . ?
B11 B6 B7 B8 -100.1(4) . . . . ?
B11 B7 B8 C15 32.4(3) . . . . ?
B11 B7 B8 B2 -101.3(3) . . . . ?
B11 B7 B8 B3 -64.0(4) . . . . ?
B11 B7 B8 B9 -0.6(4) . . . . ?
